data_4086620
loop_
_publ_author_name
'Hamdaoui, Mustapha'
'Ney, Marjolaine'
'Sarda, Vivien'
'Karmazin, Lydia'
'Bailly, Corinne'
'Sieffert, Nicolas'
'Dohm, Sebastian'
'Hansen, Andreas'
'Grimme, Stefan'
'Djukic, Jean-Pierre'

_publ_section_title
;
 Evidence of a Donor--Acceptor (Ir--H)\\rightarrow SiR3Interaction in a
 Trapped Ir(III) Silane Catalytic Intermediate
;
_journal_issue 13
_journal_name_full Organometallics
_journal_page_first 2207
_journal_paper_doi 10.1021/acs.organomet.6b00248
_journal_volume 35
_journal_year 2016
_chemical_formula_moiety 'C32 H12 B F24, C27 H39 Ir N Si, 0.5(C6 H14)'
_chemical_formula_sum 'C62 H58 B F24 Ir N Si'
_chemical_formula_weight 1504.19
_space_group_crystal_system triclinic
_space_group_IT_number 2
_space_group_name_Hall '-P 1'
_space_group_name_H-M_alt 'P -1'
_symmetry_space_group_name_Hall '-P 1'
_symmetry_space_group_name_H-M 'P -1'
_atom_sites_solution_hydrogens mixed
_atom_sites_solution_primary direct
_atom_sites_solution_secondary difmap
_audit_creation_method SHELXL-2013
_cell_angle_alpha 81.064(5)
_cell_angle_beta 71.685(5)
_cell_angle_gamma 79.438(5)
_cell_formula_units_Z 2
_cell_length_a 12.614(5)
_cell_length_b 13.698(5)
_cell_length_c 19.789(5)
_cell_measurement_reflns_used 9930
_cell_measurement_temperature 173(2)
_cell_measurement_theta_max 31.86
_cell_measurement_theta_min 2.52
_cell_volume 3173.5(19)
_computing_cell_refinement 'Bruker SAINT'
_computing_data_collection 'Bruker APEX2'
_computing_data_reduction 'Bruker SAINT'
_computing_molecular_graphics 'Bruker SHELXTL'
_computing_publication_material 'Bruker SHELXTL'
_computing_structure_refinement 'SHELXL-2013 (Sheldrick, 2013)'
_computing_structure_solution 'SHELXS-2013 (Sheldrick, 2013)'
_diffrn_ambient_temperature 173(2)
_diffrn_measured_fraction_theta_full 1.000
_diffrn_measured_fraction_theta_max 0.994
_diffrn_measurement_device_type 'Bruker APEX-II CCD'
_diffrn_measurement_method '\f and \w scans'
_diffrn_radiation_type MoK\a
_diffrn_radiation_wavelength 0.71073
_diffrn_reflns_av_R_equivalents 0.0234
_diffrn_reflns_av_unetI/netI 0.0264
_diffrn_reflns_Laue_measured_fraction_full 1.000
_diffrn_reflns_Laue_measured_fraction_max 0.994
_diffrn_reflns_limit_h_max 18
_diffrn_reflns_limit_h_min -18
_diffrn_reflns_limit_k_max 20
_diffrn_reflns_limit_k_min -20
_diffrn_reflns_limit_l_max 29
_diffrn_reflns_limit_l_min -29
_diffrn_reflns_number 83067
_diffrn_reflns_point_group_measured_fraction_full 1.000
_diffrn_reflns_point_group_measured_fraction_max 0.994
_diffrn_reflns_theta_full 25.242
_diffrn_reflns_theta_max 32.052
_diffrn_reflns_theta_min 1.521
_diffrn_source 'fine focus sealed tube'
_exptl_absorpt_coefficient_mu 2.232
_exptl_absorpt_correction_T_max 0.7463
_exptl_absorpt_correction_T_min 0.6650
_exptl_absorpt_correction_type multi-scan
_exptl_absorpt_process_details sadabs
_exptl_crystal_colour yellow
_exptl_crystal_density_diffrn 1.574
_exptl_crystal_description block
_exptl_crystal_F_000 1498
_exptl_crystal_size_max 0.38
_exptl_crystal_size_mid 0.35
_exptl_crystal_size_min 0.30
_platon_squeeze_details
;
 The residual electron density was assigned to two molecules of water
 [38/2 = 19 e per asymmetric unit; two molecules of H2O would give 20e].
;
_refine_diff_density_max 1.693
_refine_diff_density_min -1.291
_refine_diff_density_rms 0.092
_refine_ls_extinction_method none
_refine_ls_goodness_of_fit_ref 1.039
_refine_ls_hydrogen_treatment constr
_refine_ls_matrix_type full
_refine_ls_number_parameters 820
_refine_ls_number_reflns 22017
_refine_ls_number_restraints 0
_refine_ls_restrained_S_all 1.039
_refine_ls_R_factor_all 0.0396
_refine_ls_R_factor_gt 0.0327
_refine_ls_shift/su_max 0.004
_refine_ls_shift/su_mean 0.000
_refine_ls_structure_factor_coef Fsqd
_refine_ls_weighting_details 'w=1/[\s^2^(Fo^2^)+(0.0415P)^2^+2.3317P] where P=(Fo^2^+2Fc^2^)/3'
_refine_ls_weighting_scheme calc
_refine_ls_wR_factor_gt 0.0767
_refine_ls_wR_factor_ref 0.0791
_reflns_Friedel_coverage 0.000
_reflns_number_gt 19600
_reflns_number_total 22017
_reflns_threshold_expression 'I > 2\s(I)'
_cod_data_source_file om6b00248_si_002.cif
_cod_data_source_block 3_BARF24_pentane
_cod_database_code 4086620
_shelx_space_group_comment
;
The symmetry employed for this shelxl refinement is uniquely defined
by the following loop, which should always be used as a source of
symmetry information in preference to the above space-group names.
They are only intended as comments.
;
_shelxl_version_number 2013-4

loop_
_space_group_symop_operation_xyz
'x, y, z'
'-x, -y, -z'

loop_
_atom_site_label
_atom_site_type_symbol
_atom_site_fract_x
_atom_site_fract_y
_atom_site_fract_z
_atom_site_U_iso_or_equiv
_atom_site_adp_type
_atom_site_occupancy
_atom_site_site_symmetry_order
_atom_site_calc_flag
_atom_site_refinement_flags_posn
_atom_site_refinement_flags_adp
C1 C 0.58079(19) 0.74423(18) 0.73285(14) 0.0335(5) Uani 1 1 d . .
H1 H 0.6091 0.7946 0.7474 0.040 Uiso 1 1 calc R U
C2 C 0.6561(2) 0.6745(2) 0.69093(14) 0.0404(6) Uani 1 1 d . .
H2 H 0.7348 0.6777 0.6763 0.049 Uiso 1 1 calc R U
C3 C 0.6149(3) 0.6002(2) 0.67072(15) 0.0454(7) Uani 1 1 d . .
H3 H 0.6652 0.5516 0.6421 0.054 Uiso 1 1 calc R U
C4 C 0.5013(3) 0.59719(19) 0.69221(15) 0.0406(6) Uani 1 1 d . .
H4 H 0.4726 0.5460 0.6789 0.049 Uiso 1 1 calc R U
C5 C 0.42716(19) 0.66924(16) 0.73371(12) 0.0282(4) Uani 1 1 d . .
C6 C 0.3050(2) 0.67408(16) 0.75971(12) 0.0286(4) Uani 1 1 d . .
C7 C 0.2460(3) 0.6068(2) 0.74478(16) 0.0412(6) Uani 1 1 d . .
H7 H 0.2857 0.5547 0.7159 0.049 Uiso 1 1 calc R U
C8 C 0.1309(3) 0.6163(2) 0.77201(17) 0.0468(7) Uani 1 1 d . .
H8 H 0.0906 0.5709 0.7620 0.056 Uiso 1 1 calc R U
C9 C 0.0736(2) 0.6920(2) 0.81408(16) 0.0409(6) Uani 1 1 d . .
H9 H -0.0062 0.6987 0.8328 0.049 Uiso 1 1 calc R U
C10 C 0.1321(2) 0.75838(18) 0.82916(14) 0.0338(5) Uani 1 1 d . .
H10 H 0.0917 0.8101 0.8582 0.041 Uiso 1 1 calc R U
C11 C 0.24869(17) 0.75025(15) 0.80238(12) 0.0250(4) Uani 1 1 d . .
C12 C 0.38183(19) 0.97308(15) 0.71659(12) 0.0270(4) Uani 1 1 d . .
C13 C 0.42217(19) 0.99224(16) 0.77245(13) 0.0281(4) Uani 1 1 d . .
C14 C 0.3270(2) 1.00618(16) 0.83495(13) 0.0316(5) Uani 1 1 d . .
C15 C 0.22902(19) 0.99157(16) 0.81809(14) 0.0324(5) Uani 1 1 d . .
C16 C 0.26372(19) 0.97148(16) 0.74431(14) 0.0305(4) Uani 1 1 d . .
C17 C 0.4518(3) 0.9570(2) 0.64165(14) 0.0433(6) Uani 1 1 d . .
H17A H 0.4182 0.9128 0.6223 0.065 Uiso 1 1 calc R U
H17B H 0.5284 0.9263 0.6415 0.065 Uiso 1 1 calc R U
H17C H 0.4548 1.0213 0.6119 0.065 Uiso 1 1 calc R U
C18 C 0.5391(2) 1.0136(2) 0.7622(2) 0.0488(7) Uani 1 1 d . .
H18A H 0.5935 0.9719 0.7271 0.073 Uiso 1 1 calc R U
H18B H 0.5565 0.9987 0.8079 0.073 Uiso 1 1 calc R U
H18C H 0.5434 1.0842 0.7448 0.073 Uiso 1 1 calc R U
C19 C 0.3295(4) 1.0430(2) 0.90184(16) 0.0546(8) Uani 1 1 d . .
H19A H 0.3238 1.1160 0.8951 0.082 Uiso 1 1 calc R U
H19B H 0.4005 1.0141 0.9122 0.082 Uiso 1 1 calc R U
H19C H 0.2659 1.0230 0.9419 0.082 Uiso 1 1 calc R U
C20 C 0.1089(2) 1.0155(2) 0.8624(2) 0.0580(10) Uani 1 1 d . .
H20A H 0.1056 1.0113 0.9129 0.087 Uiso 1 1 calc R U
H20B H 0.0642 0.9677 0.8565 0.087 Uiso 1 1 calc R U
H20C H 0.0783 1.0833 0.8468 0.087 Uiso 1 1 calc R U
C21 C 0.1867(3) 0.9600(2) 0.7030(2) 0.0503(8) Uani 1 1 d . .
H21A H 0.1593 1.0258 0.6823 0.076 Uiso 1 1 calc R U
H21B H 0.1224 0.9289 0.7350 0.076 Uiso 1 1 calc R U
H21C H 0.2278 0.9178 0.6645 0.076 Uiso 1 1 calc R U
C22 C 0.4015(3) 0.7896(2) 0.98680(16) 0.0453(6) Uani 1 1 d . .
H22A H 0.3822 0.8615 0.9936 0.054 Uiso 1 1 calc R U
H22B H 0.3805 0.7518 1.0348 0.054 Uiso 1 1 calc R U
C23 C 0.5293(3) 0.7666(4) 0.9543(2) 0.0801(14) Uani 1 1 d . .
H23A H 0.5505 0.6952 0.9485 0.120 Uiso 1 1 calc R U
H23B H 0.5671 0.7843 0.9861 0.120 Uiso 1 1 calc R U
H23C H 0.5523 0.8055 0.9075 0.120 Uiso 1 1 calc R U
C24 C 0.3455(3) 0.62277(19) 0.92643(15) 0.0490(7) Uani 1 1 d . .
H24A H 0.2897 0.6035 0.9070 0.059 Uiso 1 1 calc R U
H24B H 0.4207 0.6089 0.8914 0.059 Uiso 1 1 calc R U
C25 C 0.3451(3) 0.5573(2) 0.99568(16) 0.0539(8) Uani 1 1 d . .
H25A H 0.4049 0.5709 1.0132 0.081 Uiso 1 1 calc R U
H25B H 0.3583 0.4869 0.9871 0.081 Uiso 1 1 calc R U
H25C H 0.2718 0.5716 1.0315 0.081 Uiso 1 1 calc R U
C26 C 0.1613(3) 0.7960(3) 0.98833(16) 0.0570(9) Uani 1 1 d . .
H26A H 0.1440 0.8698 0.9838 0.068 Uiso 1 1 calc R U
H26B H 0.1119 0.7707 0.9669 0.068 Uiso 1 1 calc R U
C27 C 0.1309(3) 0.7587(3) 1.06717(17) 0.0612(9) Uani 1 1 d . .
H27A H 0.1468 0.6857 1.0728 0.092 Uiso 1 1 calc R U
H27B H 0.0505 0.7800 1.0897 0.092 Uiso 1 1 calc R U
H27C H 0.1757 0.7864 1.0900 0.092 Uiso 1 1 calc R U
C28 C 0.18851(16) 0.69378(14) 0.27756(11) 0.0215(3) Uani 1 1 d . .
C29 C 0.30304(16) 0.70443(15) 0.24617(11) 0.0232(4) Uani 1 1 d . .
H29 H 0.3304 0.7586 0.2568 0.028 Uiso 1 1 calc R U
C30 C 0.37741(16) 0.63891(15) 0.20027(11) 0.0239(4) Uani 1 1 d . .
C31 C 0.34164(17) 0.55878(15) 0.18274(11) 0.0249(4) Uani 1 1 d . .
H31 H 0.3922 0.5147 0.1505 0.030 Uiso 1 1 calc R U
C32 C 0.22993(17) 0.54527(14) 0.21386(11) 0.0234(4) Uani 1 1 d . .
C33 C 0.15542(17) 0.61079(15) 0.26097(11) 0.0231(4) Uani 1 1 d . .
H33 H 0.0797 0.5984 0.2824 0.028 Uiso 1 1 calc R U
C34 C 0.49881(19) 0.65438(18) 0.17012(15) 0.0339(5) Uani 1 1 d . .
C35 C 0.1841(2) 0.46303(16) 0.19511(13) 0.0306(4) Uani 1 1 d . .
C36 C 0.12206(16) 0.88857(14) 0.30158(11) 0.0213(3) Uani 1 1 d . .
C37 C 0.08208(17) 0.96441(15) 0.34756(11) 0.0243(4) Uani 1 1 d . .
H37 H 0.0515 0.9465 0.3974 0.029 Uiso 1 1 calc R U
C38 C 0.08564(18) 1.06466(15) 0.32267(12) 0.0267(4) Uani 1 1 d . .
C39 C 0.12923(19) 1.09423(16) 0.25008(13) 0.0296(4) Uani 1 1 d . .
H39 H 0.1325 1.1627 0.2329 0.035 Uiso 1 1 calc R U
C40 C 0.16769(18) 1.02107(17) 0.20363(12) 0.0280(4) Uani 1 1 d . .
C41 C 0.16367(17) 0.92050(16) 0.22886(11) 0.0249(4) Uani 1 1 d . .
H41 H 0.1901 0.8721 0.1955 0.030 Uiso 1 1 calc R U
C42 C 0.0369(3) 1.14361(19) 0.37289(16) 0.0409(6) Uani 1 1 d . .
C43 C 0.2141(2) 1.0497(2) 0.12524(14) 0.0400(6) Uani 1 1 d . .
C44 C 0.14796(16) 0.74090(14) 0.40601(10) 0.0208(3) Uani 1 1 d . .
C45 C 0.11398(18) 0.65727(16) 0.45310(12) 0.0262(4) Uani 1 1 d . .
H45 H 0.0625 0.6217 0.4443 0.031 Uiso 1 1 calc R U
C46 C 0.1529(2) 0.62441(16) 0.51239(12) 0.0285(4) Uani 1 1 d . .
C47 C 0.22855(19) 0.67348(17) 0.52722(12) 0.0286(4) Uani 1 1 d . .
H47 H 0.2551 0.6513 0.5677 0.034 Uiso 1 1 calc R U
C48 C 0.26409(18) 0.75548(17) 0.48124(13) 0.0276(4) Uani 1 1 d . .
C49 C 0.22523(17) 0.78864(16) 0.42185(12) 0.0249(4) Uani 1 1 d . .
H49 H 0.2519 0.8452 0.3912 0.030 Uiso 1 1 calc R U
C50 C 0.1121(3) 0.5342(2) 0.56001(16) 0.0461(7) Uani 1 1 d . .
C51 C 0.3436(3) 0.8127(2) 0.49513(18) 0.0471(7) Uani 1 1 d . .
C52 C -0.02753(16) 0.76875(14) 0.35008(10) 0.0205(3) Uani 1 1 d . .
C53 C -0.07376(17) 0.75470(15) 0.29711(11) 0.0238(4) Uani 1 1 d . .
H53 H -0.0250 0.7440 0.2505 0.029 Uiso 1 1 calc R U
C54 C -0.18939(18) 0.75605(16) 0.31093(12) 0.0262(4) Uani 1 1 d . .
C55 C -0.26423(18) 0.77614(17) 0.37702(13) 0.0286(4) Uani 1 1 d . .
H55 H -0.3431 0.7774 0.3863 0.034 Uiso 1 1 calc R U
C56 C -0.22050(17) 0.79432(16) 0.42917(11) 0.0257(4) Uani 1 1 d . .
C57 C -0.10491(17) 0.78958(15) 0.41673(11) 0.0232(4) Uani 1 1 d . .
H57 H -0.0776 0.8007 0.4541 0.028 Uiso 1 1 calc R U
C58 C -0.2335(2) 0.73067(19) 0.25482(14) 0.0347(5) Uani 1 1 d . .
C59 C -0.3019(2) 0.8187(2) 0.49981(13) 0.0368(5) Uani 1 1 d . .
C60 C 0.9684(6) 0.5426(6) -0.0031(4) 0.134(3) Uani 1 1 d . .
H60A H 0.9332 0.5382 -0.0405 0.160 Uiso 1 1 calc R U
H60B H 1.0206 0.5928 -0.0232 0.160 Uiso 1 1 calc R U
C61 C 0.8752(4) 0.5875(4) 0.0575(3) 0.0807(13) Uani 1 1 d . .
H61A H 0.9052 0.5929 0.0972 0.097 Uiso 1 1 calc R U
H61B H 0.8152 0.5443 0.0759 0.097 Uiso 1 1 calc R U
C62 C 0.8263(5) 0.6916(4) 0.0299(3) 0.0924(15) Uani 1 1 d . .
H62A H 0.8855 0.7346 0.0132 0.139 Uiso 1 1 calc R U
H62B H 0.7644 0.7207 0.0686 0.139 Uiso 1 1 calc R U
H62C H 0.7978 0.6858 -0.0099 0.139 Uiso 1 1 calc R U
B1 B 0.10764(18) 0.77203(16) 0.33367(12) 0.0208(4) Uani 1 1 d . .
N1 N 0.46747(16) 0.74263(14) 0.75375(10) 0.0275(4) Uani 1 1 d . .
F1 F 0.55864(19) 0.6142(3) 0.21245(17) 0.1105(12) Uani 1 1 d . .
F2 F 0.51270(16) 0.74880(14) 0.15745(15) 0.0777(8) Uani 1 1 d . .
F3 F 0.54842(17) 0.6178(2) 0.10838(15) 0.0913(10) Uani 1 1 d . .
F4 F 0.26409(15) 0.39792(13) 0.15719(11) 0.0529(5) Uani 1 1 d . .
F5 F 0.11273(16) 0.49839(13) 0.15618(10) 0.0476(4) Uani 1 1 d . .
F6 F 0.12483(14) 0.41002(11) 0.25298(9) 0.0419(4) Uani 1 1 d . .
F7 F -0.0604(3) 1.1907(3) 0.36590(19) 0.1235(14) Uani 1 1 d . .
F8 F 0.0212(3) 1.11087(15) 0.43991(11) 0.0864(9) Uani 1 1 d . .
F9 F 0.0994(3) 1.21441(18) 0.36083(15) 0.0943(9) Uani 1 1 d . .
F10 F 0.2165(3) 1.14579(18) 0.10787(14) 0.1139(13) Uani 1 1 d . .
F11 F 0.31898(18) 1.0090(2) 0.09815(11) 0.0752(7) Uani 1 1 d . .
F12 F 0.1591(2) 1.0209(3) 0.08718(11) 0.1115(13) Uani 1 1 d . .
F13 F 0.1449(2) 0.45248(14) 0.52694(14) 0.0782(7) Uani 1 1 d . .
F14 F -0.00013(19) 0.54185(17) 0.58265(12) 0.0716(6) Uani 1 1 d . .
F15 F 0.1458(3) 0.5162(2) 0.61848(14) 0.0984(11) Uani 1 1 d . .
F16 F 0.3784(2) 0.77320(18) 0.55152(13) 0.0760(7) Uani 1 1 d . .
F17 F 0.2989(3) 0.90525(17) 0.50761(18) 0.0955(10) Uani 1 1 d . .
F18 F 0.4361(2) 0.8196(2) 0.43956(14) 0.0900(9) Uani 1 1 d . .
F19 F -0.1745(2) 0.76221(19) 0.18817(10) 0.0683(6) Uani 1 1 d . .
F20 F -0.33816(17) 0.77536(17) 0.25951(13) 0.0661(6) Uani 1 1 d . .
F21 F -0.2320(2) 0.63476(13) 0.25633(13) 0.0667(6) Uani 1 1 d . .
F22 F -0.37875(18) 0.89848(18) 0.49309(11) 0.0700(6) Uani 1 1 d . .
F23 F -0.36517(19) 0.74709(19) 0.53087(11) 0.0738(7) Uani 1 1 d . .
F24 F -0.25560(16) 0.8374(3) 0.54589(11) 0.0864(9) Uani 1 1 d . .
Si1 Si 0.31250(5) 0.76027(4) 0.93409(3) 0.02638(11) Uani 1 1 d . .
Ir1 Ir 0.34970(2) 0.85014(2) 0.81072(2) 0.02325(3) Uani 1 1 d . .
H1A H 0.4352 0.8250 0.8492 0.050 Uiso 1 1 d . .

loop_
_atom_site_aniso_label
_atom_site_aniso_U_11
_atom_site_aniso_U_22
_atom_site_aniso_U_33
_atom_site_aniso_U_23
_atom_site_aniso_U_13
_atom_site_aniso_U_12
C1 0.0278(10) 0.0334(11) 0.0350(12) 0.0039(9) -0.0087(9) -0.0012(8)
C2 0.0301(11) 0.0418(13) 0.0371(13) 0.0070(11) -0.0037(10) 0.0051(9)
C3 0.0487(15) 0.0385(13) 0.0356(13) -0.0045(11) -0.0034(11) 0.0116(11)
C4 0.0519(15) 0.0304(11) 0.0349(13) -0.0078(10) -0.0080(11) 0.0008(10)
C5 0.0344(10) 0.0239(9) 0.0248(10) 0.0001(8) -0.0086(8) -0.0026(8)
C6 0.0348(10) 0.0251(9) 0.0285(10) 0.0014(8) -0.0126(9) -0.0089(8)
C7 0.0519(15) 0.0333(12) 0.0460(15) -0.0056(11) -0.0192(12) -0.0157(11)
C8 0.0537(16) 0.0425(14) 0.0568(18) 0.0013(13) -0.0257(14) -0.0270(12)
C9 0.0351(12) 0.0428(13) 0.0514(16) 0.0078(12) -0.0208(11) -0.0189(10)
C10 0.0288(10) 0.0330(11) 0.0420(13) 0.0044(10) -0.0142(9) -0.0105(8)
C11 0.0247(9) 0.0235(9) 0.0285(10) 0.0042(7) -0.0112(8) -0.0074(7)
C12 0.0311(10) 0.0216(8) 0.0296(10) 0.0015(8) -0.0112(8) -0.0069(7)
C13 0.0286(9) 0.0257(9) 0.0336(11) -0.0015(8) -0.0137(8) -0.0058(7)
C14 0.0432(12) 0.0208(9) 0.0307(11) -0.0060(8) -0.0100(9) -0.0027(8)
C15 0.0282(10) 0.0204(9) 0.0425(13) -0.0006(9) -0.0042(9) -0.0013(7)
C16 0.0304(10) 0.0214(9) 0.0435(13) 0.0042(8) -0.0193(9) -0.0048(7)
C17 0.0596(17) 0.0360(12) 0.0295(12) 0.0006(10) -0.0073(12) -0.0082(12)
C18 0.0379(13) 0.0420(14) 0.075(2) -0.0022(14) -0.0247(14) -0.0171(11)
C19 0.094(3) 0.0365(14) 0.0355(14) -0.0119(11) -0.0187(16) -0.0086(15)
C20 0.0334(13) 0.0335(13) 0.081(2) 0.0028(14) 0.0087(14) 0.0067(10)
C21 0.0577(17) 0.0380(13) 0.073(2) 0.0121(13) -0.0474(17) -0.0163(12)
C22 0.0593(17) 0.0464(15) 0.0384(14) 0.0020(11) -0.0250(13) -0.0147(13)
C23 0.056(2) 0.133(4) 0.060(2) 0.030(2) -0.0331(18) -0.040(2)
C24 0.089(2) 0.0260(11) 0.0302(12) -0.0005(9) -0.0173(14) -0.0051(13)
C25 0.088(2) 0.0309(12) 0.0334(14) 0.0031(11) -0.0156(15) 0.0059(14)
C26 0.0384(14) 0.083(2) 0.0345(14) 0.0016(15) 0.0004(12) 0.0044(15)
C27 0.0580(19) 0.064(2) 0.0381(16) -0.0040(14) 0.0104(14) 0.0060(15)
C28 0.0230(8) 0.0217(8) 0.0202(8) -0.0016(7) -0.0064(7) -0.0048(6)
C29 0.0231(8) 0.0228(8) 0.0259(9) -0.0050(7) -0.0074(7) -0.0058(7)
C30 0.0210(8) 0.0241(9) 0.0266(9) -0.0034(7) -0.0065(7) -0.0032(7)
C31 0.0259(9) 0.0235(9) 0.0253(9) -0.0054(7) -0.0077(7) -0.0013(7)
C32 0.0260(9) 0.0208(8) 0.0263(9) -0.0040(7) -0.0105(7) -0.0046(7)
C33 0.0242(8) 0.0214(8) 0.0248(9) -0.0018(7) -0.0081(7) -0.0050(7)
C34 0.0244(9) 0.0328(11) 0.0441(13) -0.0094(10) -0.0067(9) -0.0047(8)
C35 0.0344(11) 0.0260(9) 0.0347(11) -0.0065(8) -0.0118(9) -0.0071(8)
C36 0.0203(8) 0.0236(8) 0.0209(8) -0.0026(7) -0.0059(7) -0.0055(6)
C37 0.0270(9) 0.0241(9) 0.0232(9) -0.0040(7) -0.0074(7) -0.0055(7)
C38 0.0273(9) 0.0228(9) 0.0337(11) -0.0066(8) -0.0125(8) -0.0038(7)
C39 0.0287(10) 0.0239(9) 0.0369(12) 0.0028(8) -0.0126(9) -0.0056(7)
C40 0.0249(9) 0.0310(10) 0.0253(10) 0.0040(8) -0.0062(8) -0.0049(7)
C41 0.0254(9) 0.0265(9) 0.0226(9) -0.0025(7) -0.0066(7) -0.0037(7)
C42 0.0528(15) 0.0296(11) 0.0455(15) -0.0132(10) -0.0201(12) -0.0015(10)
C43 0.0391(12) 0.0432(13) 0.0313(12) 0.0084(10) -0.0057(10) -0.0086(10)
C44 0.0203(8) 0.0216(8) 0.0206(8) -0.0034(7) -0.0049(7) -0.0048(6)
C45 0.0293(9) 0.0254(9) 0.0295(10) -0.0014(8) -0.0132(8) -0.0112(7)
C46 0.0349(10) 0.0256(9) 0.0287(10) 0.0022(8) -0.0139(9) -0.0100(8)
C47 0.0323(10) 0.0295(10) 0.0296(10) -0.0021(8) -0.0168(9) -0.0055(8)
C48 0.0258(9) 0.0298(10) 0.0328(11) -0.0048(8) -0.0129(8) -0.0094(8)
C49 0.0235(8) 0.0260(9) 0.0279(10) -0.0038(8) -0.0082(7) -0.0080(7)
C50 0.0638(18) 0.0429(14) 0.0442(15) 0.0168(12) -0.0329(14) -0.0269(13)
C51 0.0500(15) 0.0499(15) 0.0585(18) 0.0011(13) -0.0342(14) -0.0231(13)
C52 0.0221(8) 0.0203(8) 0.0204(8) -0.0019(7) -0.0069(7) -0.0054(6)
C53 0.0263(9) 0.0249(9) 0.0223(9) -0.0037(7) -0.0092(7) -0.0038(7)
C54 0.0292(9) 0.0247(9) 0.0300(10) -0.0040(8) -0.0147(8) -0.0052(7)
C55 0.0216(8) 0.0327(10) 0.0338(11) -0.0022(9) -0.0102(8) -0.0072(7)
C56 0.0224(8) 0.0304(10) 0.0230(9) -0.0008(8) -0.0043(7) -0.0064(7)
C57 0.0229(8) 0.0278(9) 0.0207(9) -0.0019(7) -0.0073(7) -0.0070(7)
C58 0.0394(12) 0.0349(11) 0.0400(13) -0.0077(10) -0.0237(10) -0.0061(9)
C59 0.0278(10) 0.0526(15) 0.0271(11) -0.0011(10) -0.0036(9) -0.0092(10)
C60 0.115(5) 0.186(7) 0.110(4) -0.093(5) -0.058(4) 0.064(4)
C61 0.082(3) 0.081(3) 0.078(3) -0.032(2) -0.022(2) 0.007(2)
C62 0.098(4) 0.083(3) 0.092(4) -0.002(3) -0.036(3) 0.006(3)
B1 0.0220(9) 0.0223(9) 0.0190(9) -0.0032(7) -0.0050(7) -0.0064(7)
N1 0.0278(8) 0.0250(8) 0.0281(9) 0.0013(7) -0.0088(7) -0.0020(6)
F1 0.0465(12) 0.159(3) 0.131(2) 0.074(2) -0.0555(14) -0.0485(15)
F2 0.0392(9) 0.0447(10) 0.127(2) -0.0193(11) 0.0196(11) -0.0197(8)
F3 0.0402(10) 0.133(2) 0.0989(18) -0.0785(17) 0.0260(11) -0.0337(12)
F4 0.0495(9) 0.0412(8) 0.0703(12) -0.0338(8) -0.0061(8) -0.0088(7)
F5 0.0611(10) 0.0460(9) 0.0543(10) -0.0014(8) -0.0384(9) -0.0193(8)
F6 0.0504(9) 0.0339(7) 0.0462(9) 0.0021(6) -0.0146(7) -0.0223(7)
F7 0.104(2) 0.139(3) 0.154(3) -0.117(2) -0.081(2) 0.079(2)
F8 0.164(3) 0.0436(10) 0.0424(11) -0.0189(9) -0.0137(14) -0.0100(13)
F9 0.146(2) 0.0567(13) 0.0880(18) -0.0285(12) -0.0138(17) -0.0519(15)
F10 0.181(3) 0.0492(12) 0.0569(14) 0.0212(11) 0.0256(17) -0.0096(16)
F11 0.0521(11) 0.1129(19) 0.0370(10) 0.0052(11) 0.0058(8) 0.0030(12)
F12 0.0916(18) 0.232(4) 0.0303(10) 0.0303(16) -0.0255(11) -0.096(2)
F13 0.117(2) 0.0287(8) 0.0891(17) 0.0093(9) -0.0312(15) -0.0237(10)
F14 0.0682(13) 0.0751(14) 0.0672(14) 0.0265(11) -0.0113(11) -0.0433(11)
F15 0.163(3) 0.0981(18) 0.0779(16) 0.0604(14) -0.0913(18) -0.0890(19)
F16 0.0933(16) 0.0861(15) 0.0856(16) 0.0163(12) -0.0702(14) -0.0489(13)
F17 0.123(2) 0.0478(11) 0.162(3) -0.0228(14) -0.094(2) -0.0246(13)
F18 0.0634(13) 0.145(2) 0.0820(16) 0.0034(16) -0.0236(12) -0.0738(16)
F19 0.0905(16) 0.0942(16) 0.0393(10) -0.0001(10) -0.0341(10) -0.0405(13)
F20 0.0588(11) 0.0735(13) 0.0889(15) -0.0319(12) -0.0555(12) 0.0124(10)
F21 0.1112(18) 0.0313(8) 0.0875(15) -0.0097(9) -0.0692(14) -0.0116(9)
F22 0.0637(12) 0.0808(14) 0.0424(10) -0.0134(10) 0.0003(9) 0.0253(11)
F23 0.0698(13) 0.0863(15) 0.0493(11) 0.0045(11) 0.0147(10) -0.0384(12)
F24 0.0377(9) 0.191(3) 0.0369(10) -0.0463(14) -0.0023(8) -0.0196(13)
Si1 0.0302(3) 0.0240(3) 0.0233(3) -0.0031(2) -0.0060(2) -0.0024(2)
Ir1 0.02281(4) 0.02198(4) 0.02522(4) -0.00151(3) -0.00765(3) -0.00368(2)

loop_
_atom_type_symbol
_atom_type_description
_atom_type_scat_dispersion_real
_atom_type_scat_dispersion_imag
_atom_type_scat_source
C C 0.0033 0.0016 'International Tables Vol C Tables 4.2.6.8 and 6.1.1.4'
H H 0.0000 0.0000 'International Tables Vol C Tables 4.2.6.8 and 6.1.1.4'
B B 0.0013 0.0007 'International Tables Vol C Tables 4.2.6.8 and 6.1.1.4'
N N 0.0061 0.0033 'International Tables Vol C Tables 4.2.6.8 and 6.1.1.4'
F F 0.0171 0.0103 'International Tables Vol C Tables 4.2.6.8 and 6.1.1.4'
Si Si 0.0817 0.0704 'International Tables Vol C Tables 4.2.6.8 and 6.1.1.4'
Ir Ir -1.4442 7.9887 'International Tables Vol C Tables 4.2.6.8 and 6.1.1.4'

loop_
_geom_angle_atom_site_label_1
_geom_angle_atom_site_label_2
_geom_angle_atom_site_label_3
_geom_angle
_geom_angle_site_symmetry_1
N1 C1 C2 121.9(3) .
N1 C1 H1 119.1 .
C2 C1 H1 119.1 .
C3 C2 C1 119.0(2) .
C3 C2 H2 120.5 .
C1 C2 H2 120.5 .
C4 C3 C2 119.5(2) .
C4 C3 H3 120.2 .
C2 C3 H3 120.2 .
C3 C4 C5 120.2(3) .
C3 C4 H4 119.9 .
C5 C4 H4 119.9 .
N1 C5 C4 120.4(2) .
N1 C5 C6 114.23(19) .
C4 C5 C6 125.4(2) .
C11 C6 C7 121.0(2) .
C11 C6 C5 115.29(19) .
C7 C6 C5 123.7(2) .
C8 C7 C6 119.8(3) .
C8 C7 H7 120.1 .
C6 C7 H7 120.1 .
C7 C8 C9 119.8(2) .
C7 C8 H8 120.1 .
C9 C8 H8 120.1 .
C8 C9 C10 120.4(3) .
C8 C9 H9 119.8 .
C10 C9 H9 119.8 .
C11 C10 C9 120.9(3) .
C11 C10 H10 119.5 .
C9 C10 H10 119.5 .
C10 C11 C6 118.0(2) .
C10 C11 Ir1 126.53(17) .
C6 C11 Ir1 115.15(15) .
C16 C12 C13 108.5(2) .
C16 C12 C17 125.6(2) .
C13 C12 C17 126.0(2) .
C16 C12 Ir1 71.53(12) .
C13 C12 Ir1 68.96(13) .
C17 C12 Ir1 125.13(16) .
C12 C13 C14 107.9(2) .
C12 C13 C18 124.7(2) .
C14 C13 C18 126.4(2) .
C12 C13 Ir1 74.24(12) .
C14 C13 Ir1 70.53(12) .
C18 C13 Ir1 129.87(18) .
C15 C14 C13 107.9(2) .
C15 C14 C19 126.7(3) .
C13 C14 C19 125.0(3) .
C15 C14 Ir1 71.79(12) .
C13 C14 Ir1 71.69(12) .
C19 C14 Ir1 128.27(18) .
C14 C15 C16 107.7(2) .
C14 C15 C20 126.3(3) .
C16 C15 C20 124.6(3) .
C14 C15 Ir1 70.59(13) .
C16 C15 Ir1 73.58(12) .
C20 C15 Ir1 131.79(17) .
C12 C16 C15 108.0(2) .
C12 C16 C21 126.2(3) .
C15 C16 C21 125.5(2) .
C12 C16 Ir1 72.36(13) .
C15 C16 Ir1 69.19(13) .
C21 C16 Ir1 128.03(16) .
C12 C17 H17A 109.5 .
C12 C17 H17B 109.5 .
H17A C17 H17B 109.5 .
C12 C17 H17C 109.5 .
H17A C17 H17C 109.5 .
H17B C17 H17C 109.5 .
C13 C18 H18A 109.5 .
C13 C18 H18B 109.5 .
H18A C18 H18B 109.5 .
C13 C18 H18C 109.5 .
H18A C18 H18C 109.5 .
H18B C18 H18C 109.5 .
C14 C19 H19A 109.5 .
C14 C19 H19B 109.5 .
H19A C19 H19B 109.5 .
C14 C19 H19C 109.5 .
H19A C19 H19C 109.5 .
H19B C19 H19C 109.5 .
C15 C20 H20A 109.5 .
C15 C20 H20B 109.5 .
H20A C20 H20B 109.5 .
C15 C20 H20C 109.5 .
H20A C20 H20C 109.5 .
H20B C20 H20C 109.5 .
C16 C21 H21A 109.5 .
C16 C21 H21B 109.5 .
H21A C21 H21B 109.5 .
C16 C21 H21C 109.5 .
H21A C21 H21C 109.5 .
H21B C21 H21C 109.5 .
C23 C22 Si1 116.4(3) .
C23 C22 H22A 108.2 .
Si1 C22 H22A 108.2 .
C23 C22 H22B 108.2 .
Si1 C22 H22B 108.2 .
H22A C22 H22B 107.3 .
C22 C23 H23A 109.5 .
C22 C23 H23B 109.5 .
H23A C23 H23B 109.5 .
C22 C23 H23C 109.5 .
H23A C23 H23C 109.5 .
H23B C23 H23C 109.5 .
C25 C24 Si1 115.3(2) .
C25 C24 H24A 108.4 .
Si1 C24 H24A 108.4 .
C25 C24 H24B 108.4 .
Si1 C24 H24B 108.4 .
H24A C24 H24B 107.5 .
C24 C25 H25A 109.5 .
C24 C25 H25B 109.5 .
H25A C25 H25B 109.5 .
C24 C25 H25C 109.5 .
H25A C25 H25C 109.5 .
H25B C25 H25C 109.5 .
C27 C26 Si1 116.4(2) .
C27 C26 H26A 108.2 .
Si1 C26 H26A 108.2 .
C27 C26 H26B 108.2 .
Si1 C26 H26B 108.2 .
H26A C26 H26B 107.3 .
C26 C27 H27A 109.5 .
C26 C27 H27B 109.5 .
H27A C27 H27B 109.5 .
C26 C27 H27C 109.5 .
H27A C27 H27C 109.5 .
H27B C27 H27C 109.5 .
C33 C28 C29 115.39(18) .
C33 C28 B1 125.20(17) .
C29 C28 B1 119.26(17) .
C30 C29 C28 122.48(18) .
C30 C29 H29 118.8 .
C28 C29 H29 118.8 .
C29 C30 C31 121.05(18) .
C29 C30 C34 119.17(18) .
C31 C30 C34 119.77(19) .
C32 C31 C30 117.79(18) .
C32 C31 H31 121.1 .
C30 C31 H31 121.1 .
C31 C32 C33 120.99(18) .
C31 C32 C35 120.78(19) .
C33 C32 C35 118.16(18) .
C28 C33 C32 122.24(18) .
C28 C33 H33 118.9 .
C32 C33 H33 118.9 .
F1 C34 F2 105.4(3) .
F1 C34 F3 106.9(3) .
F2 C34 F3 104.8(3) .
F1 C34 C30 112.9(2) .
F2 C34 C30 113.35(19) .
F3 C34 C30 112.8(2) .
F4 C35 F5 106.5(2) .
F4 C35 F6 106.65(19) .
F5 C35 F6 105.39(19) .
F4 C35 C32 113.21(19) .
F5 C35 C32 111.83(19) .
F6 C35 C32 112.74(19) .
C41 C36 C37 115.74(18) .
C41 C36 B1 124.13(17) .
C37 C36 B1 119.90(17) .
C38 C37 C36 122.3(2) .
C38 C37 H37 118.8 .
C36 C37 H37 118.8 .
C37 C38 C39 120.7(2) .
C37 C38 C42 120.7(2) .
C39 C38 C42 118.5(2) .
C40 C39 C38 118.0(2) .
C40 C39 H39 121.0 .
C38 C39 H39 121.0 .
C39 C40 C41 121.0(2) .
C39 C40 C43 119.8(2) .
C41 C40 C43 119.2(2) .
C40 C41 C36 122.15(19) .
C40 C41 H41 118.9 .
C36 C41 H41 118.9 .
F8 C42 F9 105.3(3) .
F8 C42 F7 107.5(3) .
F9 C42 F7 104.1(3) .
F8 C42 C38 114.4(2) .
F9 C42 C38 113.4(3) .
F7 C42 C38 111.4(2) .
F10 C43 F12 107.4(3) .
F10 C43 F11 104.2(3) .
F12 C43 F11 104.0(3) .
F10 C43 C40 114.0(2) .
F12 C43 C40 113.0(2) .
F11 C43 C40 113.5(2) .
C45 C44 C49 115.61(19) .
C45 C44 B1 120.72(17) .
C49 C44 B1 123.42(17) .
C46 C45 C44 122.34(18) .
C46 C45 H45 118.8 .
C44 C45 H45 118.8 .
C47 C46 C45 120.9(2) .
C47 C46 C50 120.3(2) .
C45 C46 C50 118.8(2) .
C48 C47 C46 117.8(2) .
C48 C47 H47 121.1 .
C46 C47 H47 121.1 .
C47 C48 C49 121.42(19) .
C47 C48 C51 120.4(2) .
C49 C48 C51 118.2(2) .
C48 C49 C44 121.89(19) .
C48 C49 H49 119.1 .
C44 C49 H49 119.1 .
F13 C50 F15 107.4(3) .
F13 C50 F14 104.4(2) .
F15 C50 F14 106.1(3) .
F13 C50 C46 112.5(3) .
F15 C50 C46 113.2(2) .
F14 C50 C46 112.6(2) .
F17 C51 F16 105.4(3) .
F17 C51 F18 105.7(3) .
F16 C51 F18 106.7(3) .
F17 C51 C48 112.8(2) .
F16 C51 C48 113.5(2) .
F18 C51 C48 112.2(3) .
C53 C52 C57 116.19(18) .
C53 C52 B1 122.27(17) .
C57 C52 B1 121.26(17) .
C54 C53 C52 121.79(19) .
C54 C53 H53 119.1 .
C52 C53 H53 119.1 .
C55 C54 C53 121.1(2) .
C55 C54 C58 119.1(2) .
C53 C54 C58 119.7(2) .
C54 C55 C56 117.89(19) .
C54 C55 H55 121.1 .
C56 C55 H55 121.1 .
C55 C56 C57 121.40(19) .
C55 C56 C59 117.72(19) .
C57 C56 C59 120.9(2) .
C56 C57 C52 121.51(19) .
C56 C57 H57 119.2 .
C52 C57 H57 119.2 .
F21 C58 F20 107.9(2) .
F21 C58 F19 106.6(2) .
F20 C58 F19 103.3(2) .
F21 C58 C54 112.9(2) .
F20 C58 C54 112.9(2) .
F19 C58 C54 112.7(2) .
F24 C59 F23 107.8(2) .
F24 C59 F22 106.2(3) .
F23 C59 F22 102.8(2) .
F24 C59 C56 114.7(2) .
F23 C59 C56 112.3(2) .
F22 C59 C56 112.2(2) .
C60 C60 C61 124.7(9) 2_765
C60 C60 H60A 106.1 2_765
C61 C60 H60A 106.1 .
C60 C60 H60B 106.1 2_765
C61 C60 H60B 106.1 .
H60A C60 H60B 106.3 .
C60 C61 C62 108.9(5) .
C60 C61 H61A 109.9 .
C62 C61 H61A 109.9 .
C60 C61 H61B 109.9 .
C62 C61 H61B 109.9 .
H61A C61 H61B 108.3 .
C61 C62 H62A 109.5 .
C61 C62 H62B 109.5 .
H62A C62 H62B 109.5 .
C61 C62 H62C 109.5 .
H62A C62 H62C 109.5 .
H62B C62 H62C 109.5 .
C44 B1 C28 104.63(16) .
C44 B1 C52 111.89(15) .
C28 B1 C52 113.54(16) .
C44 B1 C36 111.48(15) .
C28 B1 C36 111.68(16) .
C52 B1 C36 103.83(16) .
C1 N1 C5 118.9(2) .
C1 N1 Ir1 123.75(16) .
C5 N1 Ir1 117.25(15) .
C24 Si1 C22 107.11(15) .
C24 Si1 C26 111.18(18) .
C22 Si1 C26 105.75(16) .
C24 Si1 H1A 105.7 .
C22 Si1 H1A 81.4 .
C26 Si1 H1A 137.9 .
C24 Si1 Ir1 108.40(9) .
C22 Si1 Ir1 113.78(10) .
C26 Si1 Ir1 110.59(11) .
N1 Ir1 C11 77.60(8) .
N1 Ir1 C14 141.94(9) .
C11 Ir1 C14 137.40(9) .
N1 Ir1 C13 105.26(8) .
C11 Ir1 C13 149.81(8) .
C14 Ir1 C13 37.78(9) .
N1 Ir1 C15 152.66(9) .
C11 Ir1 C15 100.73(9) .
C14 Ir1 C15 37.63(9) .
C13 Ir1 C15 62.74(9) .
N1 Ir1 C16 115.63(9) .
C11 Ir1 C16 89.68(8) .
C14 Ir1 C16 62.11(9) .
C13 Ir1 C16 61.62(8) .
C15 Ir1 C16 37.24(9) .
N1 Ir1 C12 93.74(8) .
C11 Ir1 C12 113.74(8) .
C14 Ir1 C12 61.83(9) .
C13 Ir1 C12 36.80(8) .
C15 Ir1 C12 61.56(9) .
C16 Ir1 C12 36.11(8) .
N1 Ir1 Si1 99.78(6) .
C11 Ir1 Si1 80.70(6) .
C14 Ir1 Si1 100.60(7) .
C13 Ir1 Si1 127.01(6) .
C15 Ir1 Si1 106.91(7) .
C16 Ir1 Si1 140.35(7) .
C12 Ir1 Si1 162.20(6) .
N1 Ir1 H1A 76.2 .
C11 Ir1 H1A 124.4 .
C14 Ir1 H1A 88.6 .
C13 Ir1 H1A 84.8 .
C15 Ir1 H1A 123.6 .
C16 Ir1 H1A 146.0 .
C12 Ir1 H1A 116.2 .
Si1 Ir1 H1A 57.0 .

loop_
_geom_bond_atom_site_label_1
_geom_bond_atom_site_label_2
_geom_bond_distance
_geom_bond_site_symmetry_2
C1 N1 1.361(3) .
C1 C2 1.386(4) .
C1 H1 0.9500 .
C2 C3 1.385(5) .
C2 H2 0.9500 .
C3 C4 1.367(4) .
C3 H3 0.9500 .
C4 C5 1.398(3) .
C4 H4 0.9500 .
C5 N1 1.365(3) .
C5 C6 1.455(3) .
C6 C11 1.390(3) .
C6 C7 1.402(3) .
C7 C8 1.369(4) .
C7 H7 0.9500 .
C8 C9 1.380(4) .
C8 H8 0.9500 .
C9 C10 1.389(3) .
C9 H9 0.9500 .
C10 C11 1.387(3) .
C10 H10 0.9500 .
C11 Ir1 2.089(2) .
C12 C16 1.420(3) .
C12 C13 1.429(3) .
C12 C17 1.495(3) .
C12 Ir1 2.296(2) .
C13 C14 1.437(3) .
C13 C18 1.501(3) .
C13 Ir1 2.226(2) .
C14 C15 1.431(4) .
C14 C19 1.499(4) .
C14 Ir1 2.211(2) .
C15 C16 1.442(4) .
C15 C20 1.498(3) .
C15 Ir1 2.227(2) .
C16 C21 1.495(4) .
C16 Ir1 2.285(2) .
C17 H17A 0.9800 .
C17 H17B 0.9800 .
C17 H17C 0.9800 .
C18 H18A 0.9800 .
C18 H18B 0.9800 .
C18 H18C 0.9800 .
C19 H19A 0.9800 .
C19 H19B 0.9800 .
C19 H19C 0.9800 .
C20 H20A 0.9800 .
C20 H20B 0.9800 .
C20 H20C 0.9800 .
C21 H21A 0.9800 .
C21 H21B 0.9800 .
C21 H21C 0.9800 .
C22 C23 1.528(5) .
C22 Si1 1.882(3) .
C22 H22A 0.9900 .
C22 H22B 0.9900 .
C23 H23A 0.9800 .
C23 H23B 0.9800 .
C23 H23C 0.9800 .
C24 C25 1.516(4) .
C24 Si1 1.872(3) .
C24 H24A 0.9900 .
C24 H24B 0.9900 .
C25 H25A 0.9800 .
C25 H25B 0.9800 .
C25 H25C 0.9800 .
C26 C27 1.513(4) .
C26 Si1 1.888(3) .
C26 H26A 0.9900 .
C26 H26B 0.9900 .
C27 H27A 0.9800 .
C27 H27B 0.9800 .
C27 H27C 0.9800 .
C28 C33 1.397(3) .
C28 C29 1.407(3) .
C28 B1 1.637(3) .
C29 C30 1.386(3) .
C29 H29 0.9500 .
C30 C31 1.388(3) .
C30 C34 1.500(3) .
C31 C32 1.383(3) .
C31 H31 0.9500 .
C32 C33 1.399(3) .
C32 C35 1.498(3) .
C33 H33 0.9500 .
C34 F1 1.295(4) .
C34 F2 1.312(3) .
C34 F3 1.315(3) .
C35 F4 1.334(3) .
C35 F5 1.341(3) .
C35 F6 1.342(3) .
C36 C41 1.397(3) .
C36 C37 1.405(3) .
C36 B1 1.644(3) .
C37 C38 1.389(3) .
C37 H37 0.9500 .
C38 C39 1.391(3) .
C38 C42 1.497(3) .
C39 C40 1.383(3) .
C39 H39 0.9500 .
C40 C41 1.395(3) .
C40 C43 1.492(3) .
C41 H41 0.9500 .
C42 F8 1.297(4) .
C42 F9 1.307(4) .
C42 F7 1.315(4) .
C43 F10 1.311(4) .
C43 F12 1.313(4) .
C43 F11 1.314(3) .
C44 C45 1.401(3) .
C44 C49 1.402(3) .
C44 B1 1.636(3) .
C45 C46 1.392(3) .
C45 H45 0.9500 .
C46 C47 1.386(3) .
C46 C50 1.499(3) .
C47 C48 1.379(3) .
C47 H47 0.9500 .
C48 C49 1.394(3) .
C48 C51 1.492(3) .
C49 H49 0.9500 .
C50 F13 1.319(4) .
C50 F15 1.327(3) .
C50 F14 1.334(4) .
C51 F17 1.317(4) .
C51 F16 1.328(4) .
C51 F18 1.334(4) .
C52 C53 1.401(3) .
C52 C57 1.407(3) .
C52 B1 1.640(3) .
C53 C54 1.394(3) .
C53 H53 0.9500 .
C54 C55 1.385(3) .
C54 C58 1.497(3) .
C55 C56 1.385(3) .
C55 H55 0.9500 .
C56 C57 1.391(3) .
C56 C59 1.496(3) .
C57 H57 0.9500 .
C58 F21 1.306(3) .
C58 F20 1.331(3) .
C58 F19 1.343(3) .
C59 F24 1.304(3) .
C59 F23 1.330(3) .
C59 F22 1.341(3) .
C60 C60 1.299(12) 2_765
C60 C61 1.510(7) .
C60 H60A 0.9900 .
C60 H60B 0.9900 .
C61 C62 1.536(7) .
C61 H61A 0.9900 .
C61 H61B 0.9900 .
C62 H62A 0.9800 .
C62 H62B 0.9800 .
C62 H62C 0.9800 .
N1 Ir1 2.0754(19) .
Si1 H1A 2.1000 .
Si1 Ir1 2.5008(8) .
Ir1 H1A 1.4698 .

loop_
_geom_torsion_atom_site_label_1
_geom_torsion_atom_site_label_2
_geom_torsion_atom_site_label_3
_geom_torsion_atom_site_label_4
_geom_torsion
_geom_torsion_site_symmetry_1
N1 C1 C2 C3 -1.1(4) .
C1 C2 C3 C4 0.2(4) .
C2 C3 C4 C5 0.6(4) .
C3 C4 C5 N1 -0.6(4) .
C3 C4 C5 C6 179.9(2) .
N1 C5 C6 C11 -1.8(3) .
C4 C5 C6 C11 177.7(2) .
N1 C5 C6 C7 179.3(2) .
C4 C5 C6 C7 -1.3(4) .
C11 C6 C7 C8 0.5(4) .
C5 C6 C7 C8 179.4(3) .
C6 C7 C8 C9 -0.1(4) .
C7 C8 C9 C10 -0.2(5) .
C8 C9 C10 C11 0.1(4) .
C9 C10 C11 C6 0.4(4) .
C9 C10 C11 Ir1 173.67(19) .
C7 C6 C11 C10 -0.7(3) .
C5 C6 C11 C10 -179.6(2) .
C7 C6 C11 Ir1 -174.73(19) .
C5 C6 C11 Ir1 6.3(3) .
C16 C12 C13 C14 -2.0(2) .
C17 C12 C13 C14 178.2(2) .
Ir1 C12 C13 C14 -62.94(15) .
C16 C12 C13 C18 -171.1(2) .
C17 C12 C13 C18 9.1(4) .
Ir1 C12 C13 C18 127.9(2) .
C16 C12 C13 Ir1 60.91(15) .
C17 C12 C13 Ir1 -118.9(2) .
C12 C13 C14 C15 2.3(2) .
C18 C13 C14 C15 171.2(2) .
Ir1 C13 C14 C15 -63.09(15) .
C12 C13 C14 C19 -170.2(2) .
C18 C13 C14 C19 -1.4(4) .
Ir1 C13 C14 C19 124.4(3) .
C12 C13 C14 Ir1 65.37(15) .
C18 C13 C14 Ir1 -125.7(2) .
C13 C14 C15 C16 -1.7(2) .
C19 C14 C15 C16 170.7(2) .
Ir1 C14 C15 C16 -64.70(15) .
C13 C14 C15 C20 -168.8(2) .
C19 C14 C15 C20 3.6(4) .
Ir1 C14 C15 C20 128.2(2) .
C13 C14 C15 Ir1 63.03(15) .
C19 C14 C15 Ir1 -124.6(3) .
C13 C12 C16 C15 1.0(2) .
C17 C12 C16 C15 -179.2(2) .
Ir1 C12 C16 C15 60.30(15) .
C13 C12 C16 C21 176.1(2) .
C17 C12 C16 C21 -4.2(4) .
Ir1 C12 C16 C21 -124.6(2) .
C13 C12 C16 Ir1 -59.30(15) .
C17 C12 C16 Ir1 120.5(2) .
C14 C15 C16 C12 0.4(2) .
C20 C15 C16 C12 167.8(2) .
Ir1 C15 C16 C12 -62.32(15) .
C14 C15 C16 C21 -174.7(2) .
C20 C15 C16 C21 -7.3(4) .
Ir1 C15 C16 C21 122.6(2) .
C14 C15 C16 Ir1 62.74(15) .
C20 C15 C16 Ir1 -129.9(2) .
C33 C28 C29 C30 1.8(3) .
B1 C28 C29 C30 177.6(2) .
C28 C29 C30 C31 0.2(3) .
C28 C29 C30 C34 -178.8(2) .
C29 C30 C31 C32 -1.4(3) .
C34 C30 C31 C32 177.6(2) .
C30 C31 C32 C33 0.5(3) .
C30 C31 C32 C35 177.4(2) .
C29 C28 C33 C32 -2.7(3) .
B1 C28 C33 C32 -178.22(19) .
C31 C32 C33 C28 1.6(3) .
C35 C32 C33 C28 -175.3(2) .
C29 C30 C34 F1 85.0(3) .
C31 C30 C34 F1 -94.0(3) .
C29 C30 C34 F2 -34.7(3) .
C31 C30 C34 F2 146.2(3) .
C29 C30 C34 F3 -153.7(3) .
C31 C30 C34 F3 27.2(4) .
C31 C32 C35 F4 10.8(3) .
C33 C32 C35 F4 -172.2(2) .
C31 C32 C35 F5 -109.4(2) .
C33 C32 C35 F5 67.5(3) .
C31 C32 C35 F6 132.0(2) .
C33 C32 C35 F6 -51.0(3) .
C41 C36 C37 C38 -1.3(3) .
B1 C36 C37 C38 -175.87(19) .
C36 C37 C38 C39 0.3(3) .
C36 C37 C38 C42 176.9(2) .
C37 C38 C39 C40 0.6(3) .
C42 C38 C39 C40 -176.1(2) .
C38 C39 C40 C41 -0.5(3) .
C38 C39 C40 C43 179.4(2) .
C39 C40 C41 C36 -0.6(3) .
C43 C40 C41 C36 179.5(2) .
C37 C36 C41 C40 1.4(3) .
B1 C36 C41 C40 175.79(19) .
C37 C38 C42 F8 17.7(4) .
C39 C38 C42 F8 -165.6(3) .
C37 C38 C42 F9 138.5(3) .
C39 C38 C42 F9 -44.7(4) .
C37 C38 C42 F7 -104.4(3) .
C39 C38 C42 F7 72.3(4) .
C39 C40 C43 F10 1.8(4) .
C41 C40 C43 F10 -178.3(3) .
C39 C40 C43 F12 -121.1(3) .
C41 C40 C43 F12 58.7(4) .
C39 C40 C43 F11 120.8(3) .
C41 C40 C43 F11 -59.3(3) .
C49 C44 C45 C46 0.9(3) .
B1 C44 C45 C46 175.4(2) .
C44 C45 C46 C47 -0.4(4) .
C44 C45 C46 C50 180.0(2) .
C45 C46 C47 C48 -0.2(3) .
C50 C46 C47 C48 179.4(2) .
C46 C47 C48 C49 0.3(3) .
C46 C47 C48 C51 178.7(2) .
C47 C48 C49 C44 0.3(3) .
C51 C48 C49 C44 -178.2(2) .
C45 C44 C49 C48 -0.9(3) .
B1 C44 C49 C48 -175.15(19) .
C47 C46 C50 F13 -115.1(3) .
C45 C46 C50 F13 64.5(3) .
C47 C46 C50 F15 6.9(4) .
C45 C46 C50 F15 -173.5(3) .
C47 C46 C50 F14 127.2(3) .
C45 C46 C50 F14 -53.2(4) .
C47 C48 C51 F17 -116.3(3) .
C49 C48 C51 F17 62.3(4) .
C47 C48 C51 F16 3.5(4) .
C49 C48 C51 F16 -177.9(3) .
C47 C48 C51 F18 124.5(3) .
C49 C48 C51 F18 -57.0(4) .
C57 C52 C53 C54 -3.3(3) .
B1 C52 C53 C54 -177.37(18) .
C52 C53 C54 C55 3.1(3) .
C52 C53 C54 C58 -174.0(2) .
C53 C54 C55 C56 -0.4(3) .
C58 C54 C55 C56 176.7(2) .
C54 C55 C56 C57 -2.0(3) .
C54 C55 C56 C59 178.4(2) .
C55 C56 C57 C52 1.7(3) .
C59 C56 C57 C52 -178.7(2) .
C53 C52 C57 C56 0.9(3) .
B1 C52 C57 C56 175.08(19) .
C55 C54 C58 F21 -91.4(3) .
C53 C54 C58 F21 85.7(3) .
C55 C54 C58 F20 31.2(3) .
C53 C54 C58 F20 -151.7(2) .
C55 C54 C58 F19 147.7(2) .
C53 C54 C58 F19 -35.1(3) .
C55 C56 C59 F24 -178.4(3) .
C57 C56 C59 F24 2.0(4) .
C55 C56 C59 F23 58.1(3) .
C57 C56 C59 F23 -121.6(3) .
C55 C56 C59 F22 -57.1(3) .
C57 C56 C59 F22 123.3(3) .
C60 C60 C61 C62 176.0(10) 2_765
C45 C44 B1 C28 -77.5(2) .
C49 C44 B1 C28 96.5(2) .
C45 C44 B1 C52 45.8(2) .
C49 C44 B1 C52 -140.16(19) .
C45 C44 B1 C36 161.62(18) .
C49 C44 B1 C36 -24.4(3) .
C33 C28 B1 C44 103.1(2) .
C29 C28 B1 C44 -72.3(2) .
C33 C28 B1 C52 -19.2(3) .
C29 C28 B1 C52 165.47(18) .
C33 C28 B1 C36 -136.2(2) .
C29 C28 B1 C36 48.5(2) .
C53 C52 B1 C44 -155.26(18) .
C57 C52 B1 C44 31.0(2) .
C53 C52 B1 C28 -37.1(3) .
C57 C52 B1 C28 149.13(18) .
C53 C52 B1 C36 84.4(2) .
C57 C52 B1 C36 -89.4(2) .
C41 C36 B1 C44 138.14(19) .
C37 C36 B1 C44 -47.7(2) .
C41 C36 B1 C28 21.5(3) .
C37 C36 B1 C28 -164.36(18) .
C41 C36 B1 C52 -101.2(2) .
C37 C36 B1 C52 72.9(2) .
C2 C1 N1 C5 1.0(3) .
C2 C1 N1 Ir1 -175.78(18) .
C4 C5 N1 C1 -0.2(3) .
C6 C5 N1 C1 179.3(2) .
C4 C5 N1 Ir1 176.84(18) .
C6 C5 N1 Ir1 -3.7(2) .
C25 C24 Si1 C22 47.7(3) .
C25 C24 Si1 C26 -67.4(3) .
C25 C24 Si1 H1A 133.3 .
C25 C24 Si1 Ir1 170.9(3) .
C23 C22 Si1 C24 61.0(3) .
C23 C22 Si1 C26 179.6(3) .
C23 C22 Si1 H1A -42.9 .
C23 C22 Si1 Ir1 -58.8(3) .
C27 C26 Si1 C24 67.9(3) .
C27 C26 Si1 C22 -48.1(3) .
C27 C26 Si1 H1A -142.7 .
C27 C26 Si1 Ir1 -171.7(3) .

loop_
_platon_squeeze_void_nr
_platon_squeeze_void_average_x
_platon_squeeze_void_average_y
_platon_squeeze_void_average_z
_platon_squeeze_void_volume
_platon_squeeze_void_count_electrons
1 0.500 0.500 0.500 142.4 38.1
